data_1011023
loop_
_publ_author_name
'Bernal, J D'
'Fowler, R H'

_publ_section_title
;
A Theory of Water and Ionic Solution, with Particular Reference to
Hydrogen and Hydroxyl Ions
;
_journal_coden_ASTM JCPSA6
_journal_name_full 'Journal of Chemical Physics'
_journal_page_first 515
_journal_page_last 548
_journal_paper_doi 10.1063/1.1749327
_journal_volume 1
_journal_year 1933
_chemical_formula_structural 'H2 O'
_chemical_formula_sum 'H2 O'
_chemical_name_mineral 'Ice Ih'
_chemical_name_systematic 'Dihydrogen oxide'
_space_group_IT_number 185
_symmetry_cell_setting hexagonal
_symmetry_Int_Tables_number 185
_symmetry_space_group_name_Hall 'P 6c -2'
_symmetry_space_group_name_H-M 'P 63 c m'
_cell_angle_alpha 90
_cell_angle_beta 90
_cell_angle_gamma 120
_cell_formula_units_Z 12
_cell_length_a 7.82
_cell_length_b 7.82
_cell_length_c 7.36
_cell_volume 389.8
_exptl_crystal_density_meas 0.92
_cod_database_code 1011023

loop_
_symmetry_equiv_pos_as_xyz
x,y,z
-y,x-y,z
y-x,-x,z
y,x,z
x-y,-y,z
-x,y-x,z
-x,-y,1/2+z
y,y-x,1/2+z
x-y,x,1/2+z
-y,-x,1/2+z
y-x,y,1/2+z
x,x-y,1/2+z

loop_
_atom_site_label
_atom_site_type_symbol
_atom_site_symmetry_multiplicity
_atom_site_Wyckoff_symbol
_atom_site_fract_x
_atom_site_fract_y
_atom_site_fract_z
_atom_site_occupancy
_atom_site_attached_hydrogens
_atom_site_calc_flag
O1 O2- 6 c 0.3333 0. 0.0625 1. 0 d
O2 O2- 6 c 0.6667 0. 0.9375 1. 0 d
H1 H1+ 6 c 0.3333 0. 0.174 1. 0 d
H2 H1+ 6 c 0.438 0. 0.026 1. 0 d
H3 H1+ 12 d 0.772 0.105 0.975 1. 0 d

loop_
_atom_type_symbol
_atom_type_oxidation_number
O2- -2.000
H1+ 1.000

loop_
_cod_related_entry_id
_cod_related_entry_database
_cod_related_entry_code
1 ChemSpider 937
2 AMCSD 0017930
